data_1563741
loop_
_publ_author_name
'Duan, Fang-Fang'
'Liu, Lin'
'Gao, Ying'
'Peng, Xiao-Gang'
'Meng, Xiang-Gao'
'Ruan, Han-Li'

_publ_section_title
;
 [11]-Chaetoglobosins from Pseudeurotium bakeri Induce G2/M Cell Cycle
 Arrest and Apoptosis in Human Cancer Cells
;
_journal_name_full 'Journal of Natural Products'
_journal_paper_doi 10.1021/acs.jnatprod.0c01335
_journal_year 2021
_chemical_absolute_configuration ad
_chemical_formula_moiety 'C29 H34 N2 O2'
_chemical_formula_sum 'C29 H34 N2 O2'
_chemical_formula_weight 442.58
_space_group_crystal_system monoclinic
_space_group_IT_number 4
_space_group_name_Hall 'P 2yb'
_space_group_name_H-M_alt 'P 1 21 1'
_atom_sites_solution_hydrogens geom
_atom_sites_solution_primary dual
_audit_creation_date 2019-11-12
_audit_creation_method
;
Olex2 1.2
(compiled 2018.05.29 svn.r3508 for OlexSys, GUI svn.r5506)
;
_cell_angle_alpha 90
_cell_angle_beta 91.3759(5)
_cell_angle_gamma 90
_cell_formula_units_Z 2
_cell_length_a 8.91054(5)
_cell_length_b 7.54833(5)
_cell_length_c 18.54365(11)
_cell_measurement_reflns_used 19121
_cell_measurement_temperature 296(2)
_cell_measurement_theta_max 73.4920
_cell_measurement_theta_min 4.7890
_cell_volume 1246.881(13)
_computing_cell_refinement 'CrysAlisPro 1.171.39.28b (Rigaku OD, 2015)'
_computing_data_collection 'CrysAlisPro 1.171.39.28b (Rigaku OD, 2015)'
_computing_data_reduction 'CrysAlisPro 1.171.39.28b (Rigaku OD, 2015)'
_computing_molecular_graphics 'Olex2 (Dolomanov et al., 2009)'
_computing_publication_material 'Olex2 (Dolomanov et al., 2009)'
_computing_structure_refinement 'XL (Sheldrick, 2008)'
_computing_structure_solution 'ShelXT (Sheldrick, 2015)'
_diffrn_ambient_temperature 296(2)
_diffrn_detector 'CCD plate'
_diffrn_measured_fraction_theta_full 1.000
_diffrn_measured_fraction_theta_max 0.992
_diffrn_measurement_details
;
List of Runs (angles in degrees, time in seconds):

  # Type    Start    End  Width  t~exp~   \w     \q     \k     \f   Frames
--------------------------------------------------------------------------
  1  \w    -80.00  22.00   0.50    0.50    --    0.00 -57.00 150.00  204
  2  \w    -88.00  17.00   0.50    0.50    --    0.00 -38.00  30.00  210
  3  \w     21.00  57.00   0.50    0.50    --    0.00  38.00-120.00   72
  4  \w    -18.00  10.00   0.50    0.50    --    0.00  19.00-180.00   56
  5  \w    -82.00 -22.00   0.50    0.50    --    0.00 -57.00 -60.00  120
  6  \w    -85.00 -26.00   0.50    0.50    --    0.00 -38.00-150.00  118
  7  \w     36.00  89.00   0.50    0.50    --    0.00  19.00-180.00  106
  8  \w     -9.00  17.00   0.50    0.50    --    0.00 -38.00-150.00   52
  9  \w    -10.00  19.00   0.50    0.50    --    0.00 -57.00 -60.00   58
 10  \w    128.00 183.00   0.50    0.50    --   94.60  52.00-175.77  110
 11  \w     66.00  93.00   0.50    0.50    --   94.60  74.00 132.73   54
 12  \w     69.00 183.00   0.50    0.50    --   94.60  67.00  53.94  228
 13  \w    111.00 183.00   0.50    0.50    --   94.60  74.00 132.73  144
 14  \w     71.00  97.00   0.50    0.50    --   94.60  59.00 -32.79   52
 15  \w     73.00 110.00   0.50    0.50    --   94.60  52.00-175.77   74
 16  \w     73.00 177.00   0.50    0.50    --   94.60  52.00 -84.76  208
 17  \w    111.00 184.00   0.50    0.50    --   94.60  63.00-166.01  146
 18  \w     68.00  94.00   0.50    0.50    --   94.60  69.00 -11.92   52
 19  \w     66.00 148.00   0.50    0.50    --   94.60  74.00-150.32  164
 20  \w     70.00 106.00   0.50    0.50    --   94.60  63.00-166.01   72
 21  \w    123.00 174.00   0.50    0.50    --   94.60  69.00 -11.92  102
 22  \w     68.00  94.00   0.50    0.50    --   94.60  69.00 171.40   52
 23  \w     67.00 102.00   0.50    0.50    --   94.60  71.00 -79.64   70
 24  \w    108.00 135.00   0.50    0.50    --   94.60  71.00 -79.64   54
 25  \w    144.00 182.00   0.50    0.50    --   94.60  71.00 -79.64   76
 26  \w     17.00  42.00   0.50    0.50    --   94.60 -82.00  90.00   50
 27  \w     46.00 126.00   0.50    0.50    --   94.60 -82.00  90.00  160
 28  \w      7.00 125.00   0.50    0.50    --   94.60 -82.00 -90.00  236
 29  \w     43.00  73.00   0.50    0.50    --   94.60 -82.00 150.00   60
 30  \w     96.00 125.00   0.50    0.50    --   94.60 -82.00 150.00   58
 31  \w     70.00 109.00   0.50    0.50    --   94.60  64.00  75.87   78
 32  \w     66.00  92.00   0.50    0.50    --   94.60  75.00  33.33   52
 33  \w     71.00 116.00   0.50    0.50    --   94.60  64.00 134.95   90
 34  \w     75.00 133.00   0.50    0.50    --   94.60  45.00   0.00  116
 35  \w    135.00 181.00   0.50    0.50    --   94.60  75.00   3.81   92
 36  \w    140.00 184.00   0.50    0.50    --   94.60  75.00-132.79   88
 37  \w      7.00  78.00   0.50    0.50    --   94.60 -77.00 -60.00  142
 38  \w     97.00 122.00   0.50    0.50    --   94.60 -77.00 -60.00   50
 39  \w     71.00  96.00   0.50    0.50    --   94.60  61.00 -90.00   50
 40  \w     71.00 107.00   0.50    0.50    --   94.60  61.00  90.00   72
 41  \w     74.00 181.00   0.50    0.50    --   94.60  61.00 120.00  214
 42  \w     77.00 103.00   0.50    0.50    --   94.60  45.00-180.00   52
 43  \w     71.00 101.00   0.50    0.50    --   94.60  61.00-150.00   60
 44  \w     75.00 122.00   0.50    0.50    --   94.60 -82.00 120.00   94
 45  \w     75.00 112.00   0.50    0.50    --   94.60  45.00  60.00   74
 46  \w     70.00 147.00   0.50    0.50    --   94.60  67.00 -58.82  154
 47  \w     66.00  92.00   0.50    0.50    --   94.60  75.00   3.81   52
 48  \w     75.00 102.00   0.50    0.50    --   94.60 -82.00   0.00   54
 49  \w    126.00 176.00   0.50    0.50    --   94.60  59.00 -32.79  100
 50  \w     71.00  97.00   0.50    0.50    --   94.60  61.00  30.00   52
 51  \w     66.00  97.00   0.50    0.50    --   94.60  75.00-132.79   62
 52  \w     73.00  99.00   0.50    0.50    --   94.60  55.00  19.93   52
 53  \w    148.00 173.00   0.50    0.50    --   94.60  60.00 109.27   50
 54  \w     71.00  96.00   0.50    0.50    --   94.60  60.00 109.27   50
;
_diffrn_measurement_device 'four-circle diffractometer'
_diffrn_measurement_device_type 'XtaLAB AFC12 (RINC): Kappa single'
_diffrn_measurement_method '\w scans'
_diffrn_orient_matrix_type 'CrysAlisPro convention (1999,Acta A55,543-557)'
_diffrn_orient_matrix_UB_11 0.1666270000
_diffrn_orient_matrix_UB_12 -0.0294050000
_diffrn_orient_matrix_UB_13 -0.0167945000
_diffrn_orient_matrix_UB_21 0.0318746000
_diffrn_orient_matrix_UB_22 -0.0516503000
_diffrn_orient_matrix_UB_23 0.0792478000
_diffrn_orient_matrix_UB_31 -0.0335309000
_diffrn_orient_matrix_UB_32 -0.1953216000
_diffrn_orient_matrix_UB_33 -0.0184323000
_diffrn_radiation_monochromator graphite
_diffrn_radiation_probe x-ray
_diffrn_radiation_type CuK\a
_diffrn_radiation_wavelength 1.54184
_diffrn_reflns_av_R_equivalents 0.0215
_diffrn_reflns_av_unetI/netI 0.0139
_diffrn_reflns_Laue_measured_fraction_full 1.000
_diffrn_reflns_Laue_measured_fraction_max 0.992
_diffrn_reflns_limit_h_max 11
_diffrn_reflns_limit_h_min -11
_diffrn_reflns_limit_k_max 8
_diffrn_reflns_limit_k_min -9
_diffrn_reflns_limit_l_max 23
_diffrn_reflns_limit_l_min -22
_diffrn_reflns_number 25442
_diffrn_reflns_point_group_measured_fraction_full 0.972
_diffrn_reflns_point_group_measured_fraction_max 0.956
_diffrn_reflns_theta_full 67.684
_diffrn_reflns_theta_max 73.883
_diffrn_reflns_theta_min 2.383
_diffrn_source 'fine-focus sealed X-ray tube'
_diffrn_source_type 'Enhance (Cu) X-ray Source'
_exptl_absorpt_coefficient_mu 0.575
_exptl_absorpt_correction_T_max 1.00000
_exptl_absorpt_correction_T_min 0.86795
_exptl_absorpt_correction_type multi-scan
_exptl_absorpt_process_details
;
CrysAlisPro 1.171.39.28b (Rigaku Oxford Diffraction, 2015)
Empirical absorption correction using spherical harmonics,
 implemented in SCALE3 ABSPACK scaling algorithm.
;
_exptl_crystal_colour colourless
_exptl_crystal_colour_primary colourless
_exptl_crystal_density_diffrn 1.179
_exptl_crystal_description plate
_exptl_crystal_F_000 476
_exptl_crystal_size_max 0.35
_exptl_crystal_size_mid 0.15
_exptl_crystal_size_min 0.05
_refine_diff_density_max 0.103
_refine_diff_density_min -0.089
_refine_diff_density_rms 0.020
_refine_ls_abs_structure_details
;
 Flack x determined using 2061 quotients [(I+)-(I-)]/[(I+)+(I-)]
 (Parsons, Flack and Wagner, Acta Cryst. B69 (2013) 249-259).
;
_refine_ls_abs_structure_Flack 0.00(5)
_refine_ls_extinction_coef 0.0118(7)
_refine_ls_extinction_expression Fc^*^=kFc[1+0.001xFc^2^\l^3^/sin(2\q)]^-1/4^
_refine_ls_extinction_method 'SHELXL-2014/7 (Sheldrick 2014'
_refine_ls_goodness_of_fit_ref 1.042
_refine_ls_hydrogen_treatment constr
_refine_ls_matrix_type full
_refine_ls_number_parameters 302
_refine_ls_number_reflns 4835
_refine_ls_number_restraints 1
_refine_ls_restrained_S_all 1.042
_refine_ls_R_factor_all 0.0267
_refine_ls_R_factor_gt 0.0264
_refine_ls_shift/su_max 0.001
_refine_ls_shift/su_mean 0.000
_refine_ls_structure_factor_coef Fsqd
_refine_ls_weighting_details 'w=1/[\s^2^(Fo^2^)+(0.0407P)^2^+0.0853P] where P=(Fo^2^+2Fc^2^)/3'
_refine_ls_weighting_scheme calc
_refine_ls_wR_factor_gt 0.0731
_refine_ls_wR_factor_ref 0.0734
_reflns_Friedel_coverage 0.787
_reflns_Friedel_fraction_full 0.940
_reflns_Friedel_fraction_max 0.915
_reflns_number_gt 4758
_reflns_number_total 4835
_reflns_threshold_expression 'I > 2\s(I)'
_cod_data_source_file np0c01335_si_003.cif
_cod_data_source_block 20191029_pss-4
_cod_original_cell_volume 1246.880(13)
_cod_database_code 1563741
_shelx_shelxl_version_number 2014/7
_shelx_space_group_comment
;
The symmetry employed for this shelxl refinement is uniquely defined
by the following loop, which should always be used as a source of
symmetry information in preference to the above space-group names.
They are only intended as comments.
;
_shelx_estimated_absorpt_t_max 0.972
_shelx_estimated_absorpt_t_min 0.824
_reflns_odcompleteness_completeness 100.00
_reflns_odcompleteness_iscentric 1
_reflns_odcompleteness_theta 66.97
_olex2_refinement_description
;
1. Fixed Uiso
 At 1.2 times of:
  All C(H) groups, All C(H,H) groups, All N(H) groups
 At 1.5 times of:
  All C(H,H,H) groups
2.a Ternary CH refined with riding coordinates:
 C3(H3), C4(H4), C5(H5), C8(H8), C16(H16)
2.b Secondary CH2 refined with riding coordinates:
 C10(H10A,H10B), C15(H15A,H15B), C17(H17A,H17B), C18(H18A,H18B)
2.c Aromatic/amide H refined with riding coordinates:
 C2'(H2'), C5'(H5'), C6'(H6'), C7(H7), C7'(H7'), C8'(H8'), C13(H13), C14(H14),
 C19(H19), C20(H20), N1'(H1'), N2(H2)
2.d Idealised Me refined as rotating group:
 C11(H11A,H11B,H11C), C12(H12A,H12B,H12C), C22(H22A,H22B,H22C)
;
_olex2_submission_special_instructions 'No special instructions were received'
_oxdiff_exptl_absorpt_empirical_details
;
Empirical correction (ABSPACK) includes:
- Absorption correction using spherical harmonics
- Frame scaling
;
_oxdiff_exptl_absorpt_empirical_full_max 1.267
_oxdiff_exptl_absorpt_empirical_full_min 0.589

loop_
_space_group_symop_operation_xyz
'x, y, z'
'-x, y+1/2, -z'

loop_
_atom_site_label
_atom_site_type_symbol
_atom_site_fract_x
_atom_site_fract_y
_atom_site_fract_z
_atom_site_U_iso_or_equiv
_atom_site_adp_type
_atom_site_occupancy
_atom_site_site_symmetry_order
_atom_site_calc_flag
_atom_site_refinement_flags_posn
_atom_site_refinement_flags_adp
_atom_site_refinement_flags_occupancy
_atom_site_disorder_assembly
_atom_site_disorder_group
C1 C 0.49696(15) 0.3470(2) 0.79302(8) 0.0415(3) Uani 1 1 d . . . . .
C2' C 0.44477(19) 0.8767(2) 0.85478(8) 0.0506(4) Uani 1 1 d . . . . .
H2' H 0.3660 0.9215 0.8265 0.061 Uiso 1 1 calc R . . . .
C3 C 0.29086(17) 0.4499(2) 0.85978(8) 0.0462(3) Uani 1 1 d . . . . .
H3 H 0.2124 0.3713 0.8776 0.055 Uiso 1 1 calc R . . . .
C3' C 0.43582(17) 0.7298(2) 0.89733(8) 0.0445(3) Uani 1 1 d . . . . .
C4 C 0.25551(16) 0.4936(2) 0.77959(8) 0.0451(3) Uani 1 1 d . . . . .
H4 H 0.2356 0.6209 0.7755 0.054 Uiso 1 1 calc R . . . .
C4' C 0.58209(17) 0.7097(2) 0.93078(7) 0.0425(3) Uani 1 1 d . . . . .
C5 C 0.11585(18) 0.3916(3) 0.74966(10) 0.0591(5) Uani 1 1 d . . . . .
H5 H 0.0897 0.4466 0.7032 0.071 Uiso 1 1 calc R . . . .
C5' C 0.64389(19) 0.5894(2) 0.98058(8) 0.0510(4) Uani 1 1 d . . . . .
H5' H 0.5861 0.4975 0.9985 0.061 Uiso 1 1 calc R . . . .
C6 C 0.1557(2) 0.2010(3) 0.73306(10) 0.0618(5) Uani 1 1 d . . . . .
C6' C 0.7911(2) 0.6090(3) 1.00253(10) 0.0617(4) Uani 1 1 d . . . . .
H6' H 0.8324 0.5298 1.0359 0.074 Uiso 1 1 calc R . . . .
C7 C 0.2766(2) 0.1754(3) 0.69409(9) 0.0573(4) Uani 1 1 d . . . . .
H7 H 0.3061 0.0614 0.6818 0.069 Uiso 1 1 calc R . . . .
C7' C 0.8804(2) 0.7451(3) 0.97592(10) 0.0636(5) Uani 1 1 d . . . . .
H7' H 0.9804 0.7535 0.9911 0.076 Uiso 1 1 calc R . . . .
C8 C 0.36560(17) 0.3335(2) 0.66993(8) 0.0483(4) Uani 1 1 d . . . . .
H8 H 0.2988 0.4032 0.6382 0.058 Uiso 1 1 calc R . . . .
C8' C 0.82272(19) 0.8670(3) 0.92752(9) 0.0571(4) Uani 1 1 d . . . . .
H8' H 0.8817 0.9584 0.9101 0.069 Uiso 1 1 calc R . . . .
C9 C 0.40075(15) 0.4512(2) 0.73842(7) 0.0395(3) Uani 1 1 d . . . . .
C9' C 0.67273(17) 0.8488(2) 0.90545(8) 0.0456(3) Uani 1 1 d . . . . .
C10 C 0.30337(18) 0.6121(3) 0.90939(9) 0.0522(4) Uani 1 1 d . . . . .
H10A H 0.2127 0.6821 0.9032 0.063 Uiso 1 1 calc R . . . .
H10B H 0.3078 0.5712 0.9590 0.063 Uiso 1 1 calc R . . . .
C11 C -0.0208(2) 0.4200(5) 0.79772(14) 0.0876(8) Uani 1 1 d . . . . .
H11A H -0.0055 0.3576 0.8424 0.131 Uiso 1 1 calc GR . . . .
H11B H -0.1095 0.3760 0.7734 0.131 Uiso 1 1 calc GR . . . .
H11C H -0.0324 0.5442 0.8073 0.131 Uiso 1 1 calc GR . . . .
C12 C 0.0601(3) 0.0495(4) 0.75817(16) 0.0960(9) Uani 1 1 d . . . . .
H12A H 0.0658 0.0426 0.8099 0.144 Uiso 1 1 calc GR . . . .
H12B H 0.0959 -0.0593 0.7380 0.144 Uiso 1 1 calc GR . . . .
H12C H -0.0421 0.0685 0.7427 0.144 Uiso 1 1 calc GR . . . .
C13 C 0.5005(2) 0.2871(2) 0.62679(9) 0.0541(4) Uani 1 1 d . . . . .
H13 H 0.5702 0.2089 0.6471 0.065 Uiso 1 1 calc R . . . .
C14 C 0.5261(2) 0.3502(3) 0.56195(9) 0.0598(4) Uani 1 1 d . . . . .
H14 H 0.4549 0.4272 0.5420 0.072 Uiso 1 1 calc R . . . .
C15 C 0.6605(3) 0.3085(3) 0.51746(11) 0.0713(5) Uani 1 1 d . . . . .
H15A H 0.6257 0.2640 0.4709 0.086 Uiso 1 1 calc R . . . .
H15B H 0.7173 0.2145 0.5411 0.086 Uiso 1 1 calc R . . . .
C16 C 0.7658(2) 0.4651(3) 0.50507(10) 0.0644(5) Uani 1 1 d . . . . .
H16 H 0.7101 0.5576 0.4788 0.077 Uiso 1 1 calc R . . . .
C17 C 0.8221(2) 0.5411(3) 0.57752(11) 0.0681(5) Uani 1 1 d . . . . .
H17A H 0.9246 0.5819 0.5724 0.082 Uiso 1 1 calc R . . . .
H17B H 0.8233 0.4471 0.6132 0.082 Uiso 1 1 calc R . . . .
C18 C 0.7264(2) 0.6957(3) 0.60541(10) 0.0633(5) Uani 1 1 d . . . . .
H18A H 0.7610 0.8066 0.5853 0.076 Uiso 1 1 calc R . . . .
H18B H 0.6222 0.6791 0.5906 0.076 Uiso 1 1 calc R . . . .
C19 C 0.7398(2) 0.7014(3) 0.68544(10) 0.0588(4) Uani 1 1 d . . . . .
H19 H 0.8313 0.7390 0.7051 0.071 Uiso 1 1 calc R . . . .
C20 C 0.63466(18) 0.6581(2) 0.73160(9) 0.0480(4) Uani 1 1 d . . . . .
H20 H 0.6624 0.6507 0.7802 0.058 Uiso 1 1 calc R . . . .
C21 C 0.47647(17) 0.6210(2) 0.71125(8) 0.0429(3) Uani 1 1 d . . . . .
C22 C 0.8967(3) 0.4045(4) 0.45924(14) 0.0914(8) Uani 1 1 d . . . . .
H22A H 0.9615 0.3284 0.4874 0.137 Uiso 1 1 calc GR . . . .
H22B H 0.9522 0.5060 0.4437 0.137 Uiso 1 1 calc GR . . . .
H22C H 0.8585 0.3411 0.4178 0.137 Uiso 1 1 calc GR . . . .
N1' N 0.58579(17) 0.94915(19) 0.85947(7) 0.0519(3) Uani 1 1 d . . . . .
H1' H 0.6148 1.0425 0.8371 0.062 Uiso 1 1 calc R . . . .
N2 N 0.43005(15) 0.35168(19) 0.85661(7) 0.0471(3) Uani 1 1 d . . . . .
H2 H 0.4678 0.2989 0.8939 0.057 Uiso 1 1 calc R . . . .
O1 O 0.61412(12) 0.26767(16) 0.78103(7) 0.0529(3) Uani 1 1 d . . . . .
O2 O 0.40237(14) 0.71976(17) 0.67275(6) 0.0573(3) Uani 1 1 d . . . . .

loop_
_atom_site_aniso_label
_atom_site_aniso_U_11
_atom_site_aniso_U_22
_atom_site_aniso_U_33
_atom_site_aniso_U_23
_atom_site_aniso_U_13
_atom_site_aniso_U_12
C1 0.0414(7) 0.0338(7) 0.0492(7) 0.0065(6) -0.0031(5) -0.0042(6)
C2' 0.0604(9) 0.0446(9) 0.0467(8) -0.0011(7) 0.0009(7) 0.0101(7)
C3 0.0435(7) 0.0477(9) 0.0475(8) 0.0073(6) 0.0048(6) -0.0054(6)
C3' 0.0498(8) 0.0433(8) 0.0406(7) -0.0043(6) 0.0057(5) 0.0043(6)
C4 0.0402(7) 0.0469(9) 0.0481(8) 0.0064(6) 0.0006(6) 0.0017(6)
C4' 0.0518(8) 0.0396(8) 0.0364(6) -0.0017(6) 0.0070(5) 0.0024(6)
C5 0.0373(7) 0.0788(14) 0.0610(9) 0.0063(9) -0.0059(7) -0.0035(8)
C5' 0.0623(9) 0.0484(10) 0.0427(7) 0.0046(7) 0.0040(6) 0.0005(7)
C6 0.0528(9) 0.0694(13) 0.0628(10) 0.0054(9) -0.0096(8) -0.0216(9)
C6' 0.0646(10) 0.0661(12) 0.0540(9) 0.0048(8) -0.0042(7) 0.0100(9)
C7 0.0624(10) 0.0515(10) 0.0575(9) -0.0022(7) -0.0061(7) -0.0149(8)
C7' 0.0518(9) 0.0774(14) 0.0617(10) -0.0079(9) 0.0025(7) 0.0035(9)
C8 0.0512(8) 0.0467(9) 0.0467(8) 0.0007(7) -0.0029(6) -0.0054(7)
C8' 0.0549(9) 0.0603(11) 0.0566(9) -0.0072(8) 0.0128(7) -0.0096(8)
C9 0.0393(7) 0.0373(8) 0.0418(7) 0.0046(6) -0.0005(5) -0.0010(6)
C9' 0.0566(8) 0.0402(8) 0.0404(7) -0.0030(6) 0.0083(6) 0.0004(7)
C10 0.0489(8) 0.0622(10) 0.0460(8) -0.0019(7) 0.0109(6) 0.0002(8)
C11 0.0374(8) 0.128(2) 0.0975(16) 0.0062(15) 0.0037(9) -0.0012(10)
C12 0.0794(14) 0.103(2) 0.1053(19) 0.0129(16) 0.0027(13) -0.0461(15)
C13 0.0623(9) 0.0466(9) 0.0535(9) -0.0055(7) 0.0029(7) -0.0017(7)
C14 0.0670(10) 0.0595(11) 0.0531(9) -0.0063(8) 0.0035(7) -0.0067(9)
C15 0.0848(13) 0.0733(14) 0.0563(10) -0.0110(9) 0.0136(9) -0.0019(11)
C16 0.0696(11) 0.0710(14) 0.0532(9) 0.0042(9) 0.0165(8) 0.0103(10)
C17 0.0627(10) 0.0714(13) 0.0708(12) 0.0004(10) 0.0141(9) -0.0014(9)
C18 0.0740(11) 0.0559(11) 0.0612(10) 0.0077(8) 0.0219(8) -0.0092(9)
C19 0.0595(10) 0.0506(10) 0.0668(10) -0.0033(8) 0.0109(8) -0.0153(8)
C20 0.0528(8) 0.0416(9) 0.0498(8) -0.0024(6) 0.0056(6) -0.0082(6)
C21 0.0513(7) 0.0370(8) 0.0408(7) 0.0022(6) 0.0059(6) 0.0019(6)
C22 0.0949(16) 0.101(2) 0.0798(14) -0.0048(13) 0.0364(12) 0.0137(14)
N1' 0.0673(8) 0.0372(7) 0.0515(7) 0.0047(6) 0.0057(6) -0.0001(6)
N2 0.0545(7) 0.0430(7) 0.0436(6) 0.0073(6) -0.0043(5) 0.0030(6)
O1 0.0426(5) 0.0471(7) 0.0692(7) 0.0121(5) 0.0016(5) 0.0054(5)
O2 0.0651(7) 0.0482(7) 0.0587(7) 0.0158(5) 0.0026(5) 0.0083(5)

loop_
_atom_type_symbol
_atom_type_description
_atom_type_scat_dispersion_real
_atom_type_scat_dispersion_imag
_atom_type_scat_source
C C 0.0181 0.0091 'International Tables Vol C Tables 4.2.6.8 and 6.1.1.4'
H H 0.0000 0.0000 'International Tables Vol C Tables 4.2.6.8 and 6.1.1.4'
N N 0.0311 0.0180 'International Tables Vol C Tables 4.2.6.8 and 6.1.1.4'
O O 0.0492 0.0322 'International Tables Vol C Tables 4.2.6.8 and 6.1.1.4'

loop_
_geom_angle_atom_site_label_1
_geom_angle_atom_site_label_2
_geom_angle_atom_site_label_3
_geom_angle
_geom_angle_site_symmetry_1
_geom_angle_site_symmetry_3
_geom_angle_publ_flag
N2 C1 C9 108.44(12) . . ?
O1 C1 C9 126.62(13) . . ?
O1 C1 N2 124.91(13) . . ?
C3' C2' H2' 124.6 . . ?
C3' C2' N1' 110.71(15) . . ?
N1' C2' H2' 124.6 . . ?
C4 C3 H3 108.8 . . ?
C10 C3 H3 108.8 . . ?
C10 C3 C4 114.58(14) . . ?
N2 C3 H3 108.8 . . ?
N2 C3 C4 103.00(12) . . ?
N2 C3 C10 112.53(13) . . ?
C2' C3' C4' 105.69(14) . . ?
C2' C3' C10 128.72(16) . . ?
C4' C3' C10 125.58(15) . . ?
C3 C4 H4 108.4 . . ?
C3 C4 C5 112.33(13) . . ?
C3 C4 C9 106.01(11) . . ?
C5 C4 H4 108.4 . . ?
C9 C4 H4 108.4 . . ?
C9 C4 C5 113.09(14) . . ?
C5' C4' C3' 133.78(15) . . ?
C5' C4' C9' 118.89(14) . . ?
C9' C4' C3' 107.31(13) . . ?
C4 C5 H5 106.0 . . ?
C6 C5 C4 110.71(14) . . ?
C6 C5 H5 106.0 . . ?
C6 C5 C11 116.23(19) . . ?
C11 C5 C4 111.18(17) . . ?
C11 C5 H5 106.0 . . ?
C4' C5' H5' 120.5 . . ?
C6' C5' C4' 118.97(16) . . ?
C6' C5' H5' 120.5 . . ?
C7 C6 C5 116.50(16) . . ?
C7 C6 C12 122.1(2) . . ?
C12 C6 C5 121.41(19) . . ?
C5' C6' H6' 119.2 . . ?
C5' C6' C7' 121.55(18) . . ?
C7' C6' H6' 119.2 . . ?
C6 C7 H7 120.4 . . ?
C6 C7 C8 119.16(18) . . ?
C8 C7 H7 120.4 . . ?
C6' C7' H7' 119.5 . . ?
C8' C7' C6' 121.00(17) . . ?
C8' C7' H7' 119.5 . . ?
C7 C8 H8 106.7 . . ?
C7 C8 C9 107.62(12) . . ?
C9 C8 H8 106.7 . . ?
C13 C8 C7 114.03(15) . . ?
C13 C8 H8 106.7 . . ?
C13 C8 C9 114.53(12) . . ?
C7' C8' H8' 121.1 . . ?
C7' C8' C9' 117.75(17) . . ?
C9' C8' H8' 121.1 . . ?
C1 C9 C4 103.96(11) . . ?
C1 C9 C8 109.96(12) . . ?
C1 C9 C21 113.71(11) . . ?
C4 C9 C8 111.16(12) . . ?
C21 C9 C4 111.52(12) . . ?
C21 C9 C8 106.62(11) . . ?
C8' C9' C4' 121.82(15) . . ?
N1' C9' C4' 107.42(14) . . ?
N1' C9' C8' 130.76(16) . . ?
C3 C10 H10A 108.4 . . ?
C3 C10 H10B 108.4 . . ?
C3' C10 C3 115.47(12) . . ?
C3' C10 H10A 108.4 . . ?
C3' C10 H10B 108.4 . . ?
H10A C10 H10B 107.5 . . ?
C5 C11 H11A 109.5 . . ?
C5 C11 H11B 109.5 . . ?
C5 C11 H11C 109.5 . . ?
H11A C11 H11B 109.5 . . ?
H11A C11 H11C 109.5 . . ?
H11B C11 H11C 109.5 . . ?
C6 C12 H12A 109.5 . . ?
C6 C12 H12B 109.5 . . ?
C6 C12 H12C 109.5 . . ?
H12A C12 H12B 109.5 . . ?
H12A C12 H12C 109.5 . . ?
H12B C12 H12C 109.5 . . ?
C8 C13 H13 118.0 . . ?
C14 C13 C8 124.06(18) . . ?
C14 C13 H13 118.0 . . ?
C13 C14 H14 117.2 . . ?
C13 C14 C15 125.6(2) . . ?
C15 C14 H14 117.2 . . ?
C14 C15 H15A 108.6 . . ?
C14 C15 H15B 108.6 . . ?
C14 C15 C16 114.82(18) . . ?
H15A C15 H15B 107.5 . . ?
C16 C15 H15A 108.6 . . ?
C16 C15 H15B 108.6 . . ?
C15 C16 H16 108.7 . . ?
C15 C16 C17 110.26(16) . . ?
C17 C16 H16 108.7 . . ?
C22 C16 C15 109.31(19) . . ?
C22 C16 H16 108.7 . . ?
C22 C16 C17 111.15(19) . . ?
C16 C17 H17A 108.8 . . ?
C16 C17 H17B 108.8 . . ?
C16 C17 C18 113.87(18) . . ?
H17A C17 H17B 107.7 . . ?
C18 C17 H17A 108.8 . . ?
C18 C17 H17B 108.8 . . ?
C17 C18 H18A 109.9 . . ?
C17 C18 H18B 109.9 . . ?
H18A C18 H18B 108.3 . . ?
C19 C18 C17 108.93(17) . . ?
C19 C18 H18A 109.9 . . ?
C19 C18 H18B 109.9 . . ?
C18 C19 H19 116.7 . . ?
C20 C19 C18 126.65(17) . . ?
C20 C19 H19 116.7 . . ?
C19 C20 H20 117.7 . . ?
C19 C20 C21 124.52(16) . . ?
C21 C20 H20 117.7 . . ?
C20 C21 C9 119.84(13) . . ?
O2 C21 C9 117.82(14) . . ?
O2 C21 C20 122.33(15) . . ?
C16 C22 H22A 109.5 . . ?
C16 C22 H22B 109.5 . . ?
C16 C22 H22C 109.5 . . ?
H22A C22 H22B 109.5 . . ?
H22A C22 H22C 109.5 . . ?
H22B C22 H22C 109.5 . . ?
C2' N1' H1' 125.6 . . ?
C9' N1' C2' 108.85(14) . . ?
C9' N1' H1' 125.6 . . ?
C1 N2 C3 116.80(13) . . ?
C1 N2 H2 121.6 . . ?
C3 N2 H2 121.6 . . ?

loop_
_geom_bond_atom_site_label_1
_geom_bond_atom_site_label_2
_geom_bond_distance
_geom_bond_site_symmetry_2
_geom_bond_publ_flag
C1 C9 1.5287(19) . ?
C1 N2 1.3346(19) . ?
C1 O1 1.2285(18) . ?
C2' H2' 0.9300 . ?
C2' C3' 1.364(2) . ?
C2' N1' 1.371(2) . ?
C3 H3 0.9800 . ?
C3 C4 1.548(2) . ?
C3 C10 1.534(2) . ?
C3 N2 1.447(2) . ?
C3' C4' 1.438(2) . ?
C3' C10 1.498(2) . ?
C4 H4 0.9800 . ?
C4 C5 1.555(2) . ?
C4 C9 1.552(2) . ?
C4' C5' 1.399(2) . ?
C4' C9' 1.412(2) . ?
C5 H5 0.9800 . ?
C5 C6 1.515(3) . ?
C5 C11 1.541(3) . ?
C5' H5' 0.9300 . ?
C5' C6' 1.372(3) . ?
C6 C7 1.326(3) . ?
C6 C12 1.506(3) . ?
C6' H6' 0.9300 . ?
C6' C7' 1.397(3) . ?
C7 H7 0.9300 . ?
C7 C8 1.507(2) . ?
C7' H7' 0.9300 . ?
C7' C8' 1.376(3) . ?
C8 H8 0.9800 . ?
C8 C9 1.575(2) . ?
C8 C13 1.501(2) . ?
C8' H8' 0.9300 . ?
C8' C9' 1.395(2) . ?
C9 C21 1.539(2) . ?
C9' N1' 1.367(2) . ?
C10 H10A 0.9700 . ?
C10 H10B 0.9700 . ?
C11 H11A 0.9600 . ?
C11 H11B 0.9600 . ?
C11 H11C 0.9600 . ?
C12 H12A 0.9600 . ?
C12 H12B 0.9600 . ?
C12 H12C 0.9600 . ?
C13 H13 0.9300 . ?
C13 C14 1.318(3) . ?
C14 H14 0.9300 . ?
C14 C15 1.504(3) . ?
C15 H15A 0.9700 . ?
C15 H15B 0.9700 . ?
C15 C16 1.530(3) . ?
C16 H16 0.9800 . ?
C16 C17 1.534(3) . ?
C16 C22 1.529(3) . ?
C17 H17A 0.9700 . ?
C17 H17B 0.9700 . ?
C17 C18 1.542(3) . ?
C18 H18A 0.9700 . ?
C18 H18B 0.9700 . ?
C18 C19 1.487(3) . ?
C19 H19 0.9300 . ?
C19 C20 1.325(2) . ?
C20 H20 0.9300 . ?
C20 C21 1.477(2) . ?
C21 O2 1.2161(19) . ?
C22 H22A 0.9600 . ?
C22 H22B 0.9600 . ?
C22 H22C 0.9600 . ?
N1' H1' 0.8600 . ?
N2 H2 0.8600 . ?

loop_
_geom_hbond_atom_site_label_D
_geom_hbond_atom_site_label_H
_geom_hbond_atom_site_label_A
_geom_hbond_distance_DH
_geom_hbond_distance_HA
_geom_hbond_distance_DA
_geom_hbond_angle_DHA
_geom_hbond_site_symmetry_A
N1' H1' O1 0.86 1.99 2.8245(18) 162.3 1_565

loop_
_geom_torsion_atom_site_label_1
_geom_torsion_atom_site_label_2
_geom_torsion_atom_site_label_3
_geom_torsion_atom_site_label_4
_geom_torsion
_geom_torsion_site_symmetry_1
_geom_torsion_site_symmetry_2
_geom_torsion_site_symmetry_3
_geom_torsion_site_symmetry_4
_geom_torsion_publ_flag
C1 C9 C21 C20 7.13(19) . . . . ?
C1 C9 C21 O2 -173.48(14) . . . . ?
C2' C3' C4' C5' 178.37(16) . . . . ?
C2' C3' C4' C9' -0.24(16) . . . . ?
C2' C3' C10 C3 93.0(2) . . . . ?
C3 C4 C5 C6 -77.66(18) . . . . ?
C3 C4 C5 C11 53.1(2) . . . . ?
C3 C4 C9 C1 12.61(16) . . . . ?
C3 C4 C9 C8 130.87(13) . . . . ?
C3 C4 C9 C21 -110.30(14) . . . . ?
C3' C2' N1' C9' 0.38(18) . . . . ?
C3' C4' C5' C6' -179.32(17) . . . . ?
C3' C4' C9' C8' -179.71(14) . . . . ?
C3' C4' C9' N1' 0.47(16) . . . . ?
C4 C3 C10 C3' -68.12(18) . . . . ?
C4 C3 N2 C1 8.75(18) . . . . ?
C4 C5 C6 C7 -49.4(2) . . . . ?
C4 C5 C6 C12 132.09(19) . . . . ?
C4 C9 C21 C20 124.29(14) . . . . ?
C4 C9 C21 O2 -56.32(17) . . . . ?
C4' C3' C10 C3 -88.14(18) . . . . ?
C4' C5' C6' C7' -0.5(3) . . . . ?
C4' C9' N1' C2' -0.52(17) . . . . ?
C5 C4 C9 C1 -110.88(14) . . . . ?
C5 C4 C9 C8 7.37(18) . . . . ?
C5 C4 C9 C21 126.20(14) . . . . ?
C5 C6 C7 C8 0.6(2) . . . . ?
C5' C4' C9' C8' 1.4(2) . . . . ?
C5' C4' C9' N1' -178.39(13) . . . . ?
C5' C6' C7' C8' 1.3(3) . . . . ?
C6 C7 C8 C9 51.3(2) . . . . ?
C6 C7 C8 C13 179.50(16) . . . . ?
C6' C7' C8' C9' -0.7(3) . . . . ?
C7 C8 C9 C1 62.26(15) . . . . ?
C7 C8 C9 C4 -52.31(17) . . . . ?
C7 C8 C9 C21 -174.05(13) . . . . ?
C7 C8 C13 C14 124.94(19) . . . . ?
C7' C8' C9' C4' -0.7(2) . . . . ?
C7' C8' C9' N1' 179.10(17) . . . . ?
C8 C9 C21 C20 -114.21(15) . . . . ?
C8 C9 C21 O2 65.18(16) . . . . ?
C8 C13 C14 C15 179.27(18) . . . . ?
C8' C9' N1' C2' 179.68(16) . . . . ?
C9 C1 N2 C3 -0.64(18) . . . . ?
C9 C4 C5 C6 42.28(19) . . . . ?
C9 C4 C5 C11 173.06(18) . . . . ?
C9 C8 C13 C14 -110.5(2) . . . . ?
C9' C4' C5' C6' -0.8(2) . . . . ?
C10 C3 C4 C5 -126.27(15) . . . . ?
C10 C3 C4 C9 109.76(14) . . . . ?
C10 C3 N2 C1 -115.17(15) . . . . ?
C10 C3' C4' C5' -0.7(3) . . . . ?
C10 C3' C4' C9' -179.30(14) . . . . ?
C11 C5 C6 C7 -177.44(16) . . . . ?
C11 C5 C6 C12 4.0(3) . . . . ?
C12 C6 C7 C8 179.12(18) . . . . ?
C13 C8 C9 C1 -65.67(17) . . . . ?
C13 C8 C9 C4 179.76(14) . . . . ?
C13 C8 C9 C21 58.03(17) . . . . ?
C13 C14 C15 C16 -113.3(2) . . . . ?
C14 C15 C16 C17 57.6(2) . . . . ?
C14 C15 C16 C22 -179.91(19) . . . . ?
C15 C16 C17 C18 -93.2(2) . . . . ?
C16 C17 C18 C19 152.96(17) . . . . ?
C17 C18 C19 C20 -108.6(2) . . . . ?
C18 C19 C20 C21 -9.4(3) . . . . ?
C19 C20 C21 C9 129.75(18) . . . . ?
C19 C20 C21 O2 -49.6(3) . . . . ?
C22 C16 C17 C18 145.39(19) . . . . ?
N1' C2' C3' C4' -0.08(17) . . . . ?
N1' C2' C3' C10 178.94(15) . . . . ?
N2 C1 C9 C4 -7.79(16) . . . . ?
N2 C1 C9 C8 -126.86(13) . . . . ?
N2 C1 C9 C21 113.68(14) . . . . ?
N2 C3 C4 C5 111.19(15) . . . . ?
N2 C3 C4 C9 -12.79(16) . . . . ?
N2 C3 C10 C3' 49.11(19) . . . . ?
O1 C1 C9 C4 170.44(15) . . . . ?
O1 C1 C9 C8 51.4(2) . . . . ?
O1 C1 C9 C21 -68.1(2) . . . . ?
O1 C1 N2 C3 -178.90(15) . . . . ?
